data_2011375
loop_
_publ_author_name
'Sakamoto, Jun'
'Nakagawa, Takashi'
'Kanehisa, Nobuko'
'Kai, Yasushi'
'Katsura, Masahiro'

_publ_section_title
;
 Methylmalonamide and ethylmalonamide
;
_journal_issue 9
_journal_name_full 'Acta Crystallographica Section C'
_journal_page_first e411
_journal_page_last e412
_journal_paper_doi 10.1107/S0108270100010866
_journal_volume 56
_journal_year 2000
_chemical_formula_moiety 'C4 H8 N2 O2'
_chemical_formula_sum 'C4 H8 N2 O2'
_chemical_formula_weight 116.12
_space_group_IT_number 62
_symmetry_cell_setting orthorhombic
_symmetry_space_group_name_Hall '-P 2ac 2n'
_symmetry_space_group_name_H-M 'P n m a'
_cell_angle_alpha 90
_cell_angle_beta 90
_cell_angle_gamma 90
_cell_formula_units_Z 4
_cell_length_a 9.778(2)
_cell_length_b 10.879(2)
_cell_length_c 5.706(2)
_cell_measurement_reflns_used 25
_cell_measurement_temperature 296.2
_cell_measurement_theta_max 14.9
_cell_measurement_theta_min 13.8
_cell_volume 607.0(3)
_computing_cell_refinement
;
MSC/AFC Diffractometer Control Software
;
_computing_data_collection
;
MSC/AFC Diffractometer Control Software
(Molecular Structure Corporation, 1990)
;
_computing_data_reduction
;
TEXSAN (Molecular Structure Corporation & Rigaku Corporation, 1999)
;
_computing_publication_material TEXSAN
_computing_structure_refinement TEXSAN
_computing_structure_solution 'SIR92 (Altomare et al., 1993)'
_diffrn_measured_fraction_theta_full 1.0000
_diffrn_measured_fraction_theta_max 1.0000
_diffrn_measurement_device_type 'Rigaku AFC-5R'
_diffrn_measurement_method \w-2\q
_diffrn_radiation_type MoK\a
_diffrn_radiation_wavelength .7107
_diffrn_reflns_av_R_equivalents .000
_diffrn_reflns_limit_h_max 0
_diffrn_reflns_limit_h_min -12
_diffrn_reflns_limit_k_max 14
_diffrn_reflns_limit_k_min 0
_diffrn_reflns_limit_l_max 7
_diffrn_reflns_limit_l_min 0
_diffrn_reflns_number 854
_diffrn_reflns_theta_full 27.51
_diffrn_reflns_theta_max 27.51
_diffrn_standards_decay_% 3.48
_diffrn_standards_interval_count 150
_diffrn_standards_number 3
_exptl_absorpt_coefficient_mu .102
_exptl_absorpt_correction_T_max .997
_exptl_absorpt_correction_T_min .980
_exptl_absorpt_correction_type '\y scan'
_exptl_absorpt_process_details '(North et al., 1968)'
_exptl_crystal_colour colorless
_exptl_crystal_density_diffrn 1.271
_exptl_crystal_density_method 'not measured'
_exptl_crystal_description prismatic
_exptl_crystal_size_max .25
_exptl_crystal_size_mid .20
_exptl_crystal_size_min .10
_refine_diff_density_max .35
_refine_diff_density_min -.27
_refine_ls_extinction_method none
_refine_ls_goodness_of_fit_ref 1.152
_refine_ls_hydrogen_treatment refall
_refine_ls_number_parameters 58
_refine_ls_number_reflns 735
_refine_ls_R_factor_gt .0404
_refine_ls_shift/su_max .0019
_refine_ls_structure_factor_coef Fsqd
_refine_ls_weighting_details 'w = 1/(\s^2^(Fo^2^) + {0.050[Max(Fo^2^,0) + 2Fc^2^]/3}^2^)'
_refine_ls_weighting_scheme calc
_refine_ls_wR_factor_ref .1146
_reflns_number_gt 451
_reflns_number_total 735
_reflns_threshold_expression I>2\s(I)
_cod_data_source_file qd0020.cif
_cod_data_source_block I
_cod_original_cell_volume 607.0(2)
_cod_database_code 2011375
_cod_database_fobs_code 2011375

loop_
_symmetry_equiv_pos_as_xyz
x,y,z
1/2+x,1/2-y,1/2-z
-x,1/2+y,-z
1/2-x,-y,1/2+z
-x,-y,-z
1/2-x,1/2+y,1/2+z
x,1/2-y,z
1/2+x,y,1/2-z

loop_
_atom_site_label
_atom_site_fract_x
_atom_site_fract_y
_atom_site_fract_z
_atom_site_U_iso_or_equiv
_atom_site_adp_type
_atom_site_calc_flag
_atom_site_refinement_flags
_atom_site_occupancy
_atom_site_disorder_assembly
_atom_site_disorder_group
_atom_site_type_symbol
O(1) .92580(10) .10580(10) .2067(2) .0596(4) Uani d . 1.00 . . O
N(1) 1.14960(10) .0804(2) .1445(3) .0494(4) Uani d . 1.00 . . N
C(1) 1.0771(3) .2500 .3921(4) .0418(6) Uani d S 1.00 . . C
C(2) 1.04520(10) .1379(2) .2414(3) .0402(4) Uani d . 1.00 . . C
C(3) .9925(4) .2500 .6160(5) .0629(10) Uani d S 1.00 . . C
H(1) 1.238(2) .102(2) .170(4) .068(6) Uiso calc . 1.00 . . H
H(2) 1.131(2) .012(2) .041(3) .058(5) Uiso calc . 1.00 . . H
H(3) 1.172(2) .2500 .423(4) .031(6) Uiso calc S 1.00 . . H
H(4) 1.020(2) .179(2) .703(4) .090(8) Uiso calc . 1.00 . . H
H(5) .899(4) .2500 .571(6) .080(10) Uiso calc S 1.00 . . H

loop_
_atom_site_aniso_label
_atom_site_aniso_U_11
_atom_site_aniso_U_22
_atom_site_aniso_U_33
_atom_site_aniso_U_12
_atom_site_aniso_U_13
_atom_site_aniso_U_23
O(1) .0284(6) .0761(10) .0741(9) -.0074(6) .0034(6) -.0253(7)
N(1) .0288(8) .0556(9) .0637(9) .0012(7) -.0029(7) -.0114(8)
C(1) .0350(10) .0500(10) .0410(10) .0000 -.0080(10) .0000
C(2) .0305(7) .0487(9) .0413(8) -.0015(7) -.0026(6) .0021(8)
C(3) .085(2) .069(2) .0350(10) .0000 .0000(10) .0000

loop_
_atom_type_symbol
_atom_type_description
_atom_type_scat_dispersion_real
_atom_type_scat_dispersion_imag
_atom_type_scat_source
C C .003 .002
;International Tables for Crystallography
(1992, Vol. C, Tables 4.2.6.8 and 6.1.1.1)
;
H H .000 .000
;International Tables for Crystallography
(1992, Vol. C, Table 6.1.1.2)
;
O O .011 .006
;International Tables for Crystallography
(1992, Vol. C, Tables 4.2.6.8 and 6.1.1.1)
;
N N .006 .003
;International Tables for Crystallography
(1992, Vol. C, Tables 4.2.6.8 and 6.1.1.1)
;

loop_
_geom_angle_atom_site_label_1
_geom_angle_atom_site_label_2
_geom_angle_atom_site_label_3
_geom_angle_site_symmetry_2
_geom_angle_site_symmetry_3
_geom_angle
_geom_angle_publ_flag
C(2) N(1) H(1) 1_555 1_555 123.0(10) no
C(2) N(1) H(2) 1_555 1_555 118.0(10) no
H(1) N(1) H(2) 1_555 1_555 118.0(10) no
C(2) C(1) C(2) 1_555 7_555 106.2(2) no
C(2) C(1) C(3) 1_555 1_555 111.30(10) no
C(2) C(1) H(3) 1_555 1_555 107.8(7) no
C(2) C(1) C(3) 7_555 1_555 111.30(10) no
C(2) C(1) H(3) 7_555 1_555 107.8(7) no
C(3) C(1) H(3) 1_555 1_555 112.0(10) no
O(1) C(2) N(1) 1_555 1_555 122.1(2) no
O(1) C(2) C(1) 1_555 1_555 120.7(2) no
N(1) C(2) C(1) 1_555 1_555 117.2(2) no
C(1) C(3) H(4) 1_555 1_555 106.0(10) no
C(1) C(3) H(4) 1_555 7_555 106.0(10) no
C(1) C(3) H(5) 1_555 1_555 107(2) no
H(4) C(3) H(4) 1_555 7_555 108(2) no
H(4) C(3) H(5) 1_555 1_555 114.0(10) no
H(4) C(3) H(5) 7_555 1_555 114.0(10) no

loop_
_geom_bond_atom_site_label_1
_geom_bond_atom_site_label_2
_geom_bond_site_symmetry_1
_geom_bond_site_symmetry_2
_geom_bond_distance
_geom_bond_publ_flag
O(1) C(2) . . 1.235(2) no
N(1) C(2) . . 1.319(2) no
N(1) H(1) . . .90(2) no
N(1) H(2) . . .96(2) no
C(1) C(2) . . 1.524(2) no
C(1) C(2) . 7_555 1.524(2) no
C(1) C(3) . . 1.522(4) no
C(1) H(3) . . .95(2) no
C(3) H(4) . . .96(3) no
C(3) H(4) . 7_555 .96(3) no
C(3) H(5) . . .95(3) no

loop_
_geom_contact_atom_site_label_1
_geom_contact_atom_site_label_2
_geom_contact_distance
_geom_contact_site_symmetry_2
O(1) N(1) 2.844(2) 8_455
O(1) N(1) 2.943(2) 5_755
O(1) H(3) 3.02(2) 2_455
O(1) H(4) 3.12(2) 1_554
O(1) H(4) 3.18(3) 5_756
O(1) H(2) 3.38(2) 8_455
O(1) H(1) 3.50(2) 5_755
N(1) H(4) 3.02(2) 1_554
N(1) H(2) 3.11(2) 5_755
N(1) H(2) 3.28(2) 4_755
N(1) H(5) 3.30(3) 2_555
N(1) H(4) 3.38(3) 5_756
N(1) H(1) 3.53(2) 4_754
C(2) H(2) 2.87(2) 5_755
C(2) H(1) 3.07(2) 8_455
C(2) H(4) 3.12(2) 1_554
C(2) H(4) 3.52(3) 5_756
C(3) H(1) 3.39(2) 2_455
C(3) H(1) 3.39(2) 8_455
H(1) H(5) 2.64(3) 2_555
H(1) H(2) 2.77(3) 4_755
H(1) H(4) 3.52(3) 1_554
H(1) H(4) 3.58(3) 8_555
H(2) H(2) 2.62(4) 5_755
H(2) H(4) 2.86(3) 1_554
H(2) H(4) 2.94(3) 5_756
H(2) H(3) 3.50(2) 4_754
H(3) H(5) 3.59(4) 2_555

loop_
_geom_hbond_atom_site_label_D
_geom_hbond_atom_site_label_H
_geom_hbond_atom_site_label_A
_geom_hbond_site_symmetry_A
_geom_hbond_distance_DH
_geom_hbond_distance_HA
_geom_hbond_distance_DA
_geom_hbond_angle_DHA
_geom_hbond_publ_flag
N1 H1 O1 8_555 .91(2) 1.97(2) 2.8445(18) 162(2) yes
N1 H2 O1 5_755 .97(2) 1.987(19) 2.943(2) 169.4(17) yes

loop_
_geom_torsion_atom_site_label_1
_geom_torsion_atom_site_label_2
_geom_torsion_atom_site_label_3
_geom_torsion_atom_site_label_4
_geom_torsion_site_symmetry_1
_geom_torsion_site_symmetry_2
_geom_torsion_site_symmetry_3
_geom_torsion_site_symmetry_4
_geom_torsion
_geom_torsion_publ_flag
O(1) C(2) C(1) C(2) 1_555 1_555 1_555 7_555 -76.0(2) no
O(1) C(2) C(1) C(3) 1_555 1_555 1_555 1_555 45.3(3) no
N(1) C(2) C(1) C(2) 1_555 1_555 1_555 7_555 101.7(2) no
N(1) C(2) C(1) C(3) 1_555 1_555 1_555 1_555 -137.0(2) no
